data_7705020
loop_
_publ_author_name
'Machado, Jo\~ao Franco'
'Sequeira, Diogo'
'Marques, Fernanda'
'Piedade, M F\'atima M'
'Villa de Brito, Maria J.'
'Helena Garcia, M.'
'Fernandes, Alexandra R.'
'Morais, T\^ania S'

_publ_section_title
;
 New copper(I) complexes selective for prostate cancer cells.
;
_journal_issue 35
_journal_name_full 'Dalton transactions (Cambridge, England : 2003)'
_journal_page_first 12273
_journal_page_last 12286
_journal_paper_doi 10.1039/d0dt02157a
_journal_volume 49
_journal_year 2020
_chemical_formula_sum 'C46 H48 B Cu F4 N2 O6 P2'
_chemical_formula_weight 937.15
_space_group_crystal_system monoclinic
_space_group_IT_number 15
_space_group_name_Hall '-C 2yc'
_space_group_name_H-M_alt 'C 1 2/c 1'
_atom_sites_solution_hydrogens geom
_audit_creation_method SHELXL-2018/3
_audit_update_record
;
2020-06-17 deposited with the CCDC.	2020-08-04 downloaded from the CCDC.
;
_cell_angle_alpha 90
_cell_angle_beta 97.579(2)
_cell_angle_gamma 90
_cell_formula_units_Z 8
_cell_length_a 25.4340(18)
_cell_length_b 14.4471(10)
_cell_length_c 25.2689(17)
_cell_measurement_reflns_used 9816
_cell_measurement_temperature 298(2)
_cell_measurement_theta_max 25.67
_cell_measurement_theta_min 2.37
_cell_volume 9203.9(11)
_computing_cell_refinement 'Bruker SAINT'
_computing_data_collection 'Bruker APEX2'
_computing_data_reduction 'Bruker SAINT'
_computing_molecular_graphics Mercury
_computing_structure_refinement 'SHELXL-2018/3 (Sheldrick, 2018)'
_computing_structure_solution 'SHELXT 2014/5 (Sheldrick, 2014)'
_diffrn_ambient_temperature 298(2)
_diffrn_measured_fraction_theta_full 0.998
_diffrn_measured_fraction_theta_max 0.995
_diffrn_measurement_device_type 'Bruker APEX-II CCD'
_diffrn_measurement_method '\f and \w scans'
_diffrn_radiation_type MoK\a
_diffrn_radiation_wavelength 0.71073
_diffrn_reflns_av_R_equivalents 0.0532
_diffrn_reflns_av_unetI/netI 0.0291
_diffrn_reflns_Laue_measured_fraction_full 0.998
_diffrn_reflns_Laue_measured_fraction_max 0.995
_diffrn_reflns_limit_h_max 30
_diffrn_reflns_limit_h_min -31
_diffrn_reflns_limit_k_max 17
_diffrn_reflns_limit_k_min -17
_diffrn_reflns_limit_l_max 30
_diffrn_reflns_limit_l_min -30
_diffrn_reflns_number 65019
_diffrn_reflns_point_group_measured_fraction_full 0.998
_diffrn_reflns_point_group_measured_fraction_max 0.995
_diffrn_reflns_theta_full 25.242
_diffrn_reflns_theta_max 25.743
_diffrn_reflns_theta_min 2.222
_exptl_absorpt_coefficient_mu 0.609
_exptl_absorpt_correction_T_max 0.7453
_exptl_absorpt_correction_T_min 0.5636
_exptl_absorpt_correction_type multi-scan
_exptl_crystal_colour colourless
_exptl_crystal_density_diffrn 1.353
_exptl_crystal_description prism
_exptl_crystal_F_000 3888
_exptl_crystal_size_max 0.700
_exptl_crystal_size_mid 0.600
_exptl_crystal_size_min 0.450
_refine_diff_density_max 0.476
_refine_diff_density_min -0.536
_refine_diff_density_rms 0.051
_refine_ls_extinction_method none
_refine_ls_goodness_of_fit_ref 1.036
_refine_ls_hydrogen_treatment constr
_refine_ls_matrix_type full
_refine_ls_number_parameters 571
_refine_ls_number_reflns 8762
_refine_ls_number_restraints 0
_refine_ls_restrained_S_all 1.036
_refine_ls_R_factor_all 0.0668
_refine_ls_R_factor_gt 0.0453
_refine_ls_shift/su_max 0.008
_refine_ls_shift/su_mean 0.000
_refine_ls_structure_factor_coef Fsqd
_refine_ls_weighting_details 'w=1/[\s^2^(Fo^2^)+(0.0581P)^2^+14.4351P] where P=(Fo^2^+2Fc^2^)/3'
_refine_ls_weighting_scheme calc
_refine_ls_wR_factor_gt 0.1134
_refine_ls_wR_factor_ref 0.1295
_reflns_Friedel_coverage 0.000
_reflns_number_gt 6700
_reflns_number_total 8762
_reflns_threshold_expression 'I > 2\s(I)'
_cod_data_source_file d0dt02157a2.cif
_cod_data_source_block shelx
_cod_depositor_comments 'Adding full bibliography for 7705020--7705024.cif.'
_cod_original_sg_symbol_H-M 'C 2/c'
_cod_database_code 7705020
_shelx_shelxl_version_number 2018/3
_shelx_space_group_comment
;
The symmetry employed for this shelxl refinement is uniquely defined
by the following loop, which should always be used as a source of
symmetry information in preference to the above space-group names.
They are only intended as comments.
;
_shelx_estimated_absorpt_t_min 0.675
_shelx_estimated_absorpt_t_max 0.771

loop_
_space_group_symop_operation_xyz
'x, y, z'
'-x, y, -z+1/2'
'x+1/2, y+1/2, z'
'-x+1/2, y+1/2, -z+1/2'
'-x, -y, -z'
'x, -y, z-1/2'
'-x+1/2, -y+1/2, -z'
'x+1/2, -y+1/2, z-1/2'

loop_
_atom_site_label
_atom_site_type_symbol
_atom_site_fract_x
_atom_site_fract_y
_atom_site_fract_z
_atom_site_U_iso_or_equiv
_atom_site_adp_type
_atom_site_occupancy
_atom_site_site_symmetry_order
_atom_site_calc_flag
_atom_site_refinement_flags_posn
_atom_site_refinement_flags_adp
_atom_site_refinement_flags_occupancy
_atom_site_disorder_assembly
_atom_site_disorder_group
Cu1 Cu 0.59810(2) 0.26719(2) 0.58214(2) 0.04613(12) Uani 1 1 d . . . . .
P2 P 0.60221(3) 0.30630(5) 0.49568(3) 0.04153(17) Uani 1 1 d . . . . .
P1 P 0.52182(3) 0.21691(5) 0.61087(3) 0.04286(17) Uani 1 1 d . . . . .
O3 O 0.35311(9) 0.13779(19) 0.42836(9) 0.0727(7) Uani 1 1 d . . . . .
O4 O 0.39017(9) 0.35197(18) 0.36532(9) 0.0749(7) Uani 1 1 d . . . . .
O5 O 0.69739(10) 0.01722(16) 0.36821(10) 0.0754(7) Uani 1 1 d . . . . .
O1 O 0.56290(11) -0.13326(16) 0.73552(9) 0.0773(7) Uani 1 1 d . . . . .
O2 O 0.40845(12) 0.48697(17) 0.73415(11) 0.0883(8) Uani 1 1 d . . . . .
N2 N 0.65599(12) 0.1673(2) 0.59909(11) 0.0658(7) Uani 1 1 d . . . . .
N1 N 0.63513(11) 0.35889(19) 0.63526(11) 0.0613(7) Uani 1 1 d . . . . .
C19 C 0.46852(10) 0.18604(18) 0.55789(10) 0.0427(6) Uani 1 1 d . . . . .
C26 C 0.53854(11) 0.32254(18) 0.45448(10) 0.0433(6) Uani 1 1 d . . . . .
O6 O 0.73132(11) 0.63891(18) 0.45827(13) 0.0957(9) Uani 1 1 d . . . . .
C33 C 0.63450(11) 0.21864(17) 0.45889(10) 0.0428(6) Uani 1 1 d . . . . .
C34 C 0.66857(13) 0.2393(2) 0.42234(13) 0.0560(7) Uani 1 1 d . . . . .
H34 H 0.677675 0.300712 0.417301 0.067 Uiso 1 1 calc R U . . .
C12 C 0.49009(11) 0.29823(18) 0.65159(10) 0.0457(6) Uani 1 1 d . . . . .
C17 C 0.49876(12) 0.39206(19) 0.64577(11) 0.0490(6) Uani 1 1 d . . . . .
H17 H 0.522597 0.411729 0.623205 0.059 Uiso 1 1 calc R U . . .
C5 C 0.53133(11) 0.11197(18) 0.65128(10) 0.0454(6) Uani 1 1 d . . . . .
C31 C 0.49865(12) 0.3684(2) 0.47605(11) 0.0515(7) Uani 1 1 d . . . . .
H31 H 0.505441 0.391249 0.510689 0.062 Uiso 1 1 calc R U . . .
C10 C 0.49854(12) 0.0348(2) 0.64378(12) 0.0531(7) Uani 1 1 d . . . . .
H10 H 0.468515 0.036885 0.618448 0.064 Uiso 1 1 calc R U . . .
C24 C 0.41645(12) 0.2166(2) 0.55634(11) 0.0533(7) Uani 1 1 d . . . . .
H24 H 0.406797 0.250124 0.584946 0.064 Uiso 1 1 calc R U . . .
C38 C 0.62292(11) 0.12629(18) 0.46624(11) 0.0494(7) Uani 1 1 d . . . . .
H38 H 0.601353 0.110454 0.491828 0.059 Uiso 1 1 calc R U . . .
C37 C 0.64254(12) 0.05682(19) 0.43658(11) 0.0515(7) Uani 1 1 d . . . . .
H37 H 0.633522 -0.004648 0.441585 0.062 Uiso 1 1 calc R U . . .
C27 C 0.52722(11) 0.28975(19) 0.40217(11) 0.0484(6) Uani 1 1 d . . . . .
H27 H 0.553347 0.259001 0.386513 0.058 Uiso 1 1 calc R U . . .
C13 C 0.45475(13) 0.2708(2) 0.68651(12) 0.0566(7) Uani 1 1 d . . . . .
H13 H 0.448890 0.208081 0.691616 0.068 Uiso 1 1 calc R U . . .
C45 C 0.62149(12) 0.47264(19) 0.44262(12) 0.0529(7) Uani 1 1 d . . . . .
H45 H 0.589415 0.462033 0.421233 0.063 Uiso 1 1 calc R U . . .
C40 C 0.63821(10) 0.41141(18) 0.48333(10) 0.0431(6) Uani 1 1 d . . . . .
C6 C 0.57539(13) 0.1070(2) 0.69012(11) 0.0531(7) Uani 1 1 d . . . . .
H6 H 0.597805 0.157826 0.696170 0.064 Uiso 1 1 calc R U . . .
C36 C 0.67557(12) 0.0798(2) 0.39958(11) 0.0519(7) Uani 1 1 d . . . . .
C22 C 0.39261(11) 0.1487(2) 0.47004(11) 0.0514(7) Uani 1 1 d . . . . .
C23 C 0.37881(12) 0.1979(2) 0.51303(12) 0.0569(7) Uani 1 1 d . . . . .
H23 H 0.344128 0.218394 0.512833 0.068 Uiso 1 1 calc R U . . .
C20 C 0.48081(12) 0.1347(2) 0.51515(12) 0.0544(7) Uani 1 1 d . . . . .
H20 H 0.515121 0.112092 0.515732 0.065 Uiso 1 1 calc R U . . .
C28 C 0.47773(12) 0.3025(2) 0.37355(11) 0.0555(7) Uani 1 1 d . . . . .
H28 H 0.470924 0.280916 0.338641 0.067 Uiso 1 1 calc R U . . .
C16 C 0.47258(12) 0.4573(2) 0.67295(12) 0.0552(7) Uani 1 1 d . . . . .
H16 H 0.479024 0.520089 0.668758 0.066 Uiso 1 1 calc R U . . .
C21 C 0.44346(12) 0.1158(2) 0.47130(12) 0.0560(7) Uani 1 1 d . . . . .
H21 H 0.452784 0.081110 0.442967 0.067 Uiso 1 1 calc R U . . .
C43 C 0.69858(12) 0.5658(2) 0.46405(14) 0.0610(8) Uani 1 1 d . . . . .
C44 C 0.65132(13) 0.5495(2) 0.43284(13) 0.0585(8) Uani 1 1 d . . . . .
H44 H 0.639278 0.589782 0.405190 0.070 Uiso 1 1 calc R U . . .
C29 C 0.43834(12) 0.3469(2) 0.39617(12) 0.0528(7) Uani 1 1 d . . . . .
C1 C 0.66169(13) 0.3963(2) 0.66784(13) 0.0590(8) Uani 1 1 d . . . . .
C15 C 0.43702(13) 0.4286(2) 0.70614(12) 0.0582(8) Uani 1 1 d . . . . .
C8 C 0.55417(14) -0.0492(2) 0.71077(11) 0.0569(8) Uani 1 1 d . . . . .
C35 C 0.68947(14) 0.1710(2) 0.39308(13) 0.0628(8) Uani 1 1 d . . . . .
H35 H 0.712821 0.186437 0.369092 0.075 Uiso 1 1 calc R U . . .
C7 C 0.58628(14) 0.0268(2) 0.72002(11) 0.0600(8) Uani 1 1 d . . . . .
H7 H 0.615463 0.024751 0.746369 0.072 Uiso 1 1 calc R U . . .
C30 C 0.44908(12) 0.3812(2) 0.44762(12) 0.0566(7) Uani 1 1 d . . . . .
H30 H 0.423000 0.412794 0.462910 0.068 Uiso 1 1 calc R U . . .
C41 C 0.68590(13) 0.4300(2) 0.51495(13) 0.0625(8) Uani 1 1 d . . . . .
H41 H 0.697824 0.390510 0.543063 0.075 Uiso 1 1 calc R U . . .
C9 C 0.50968(13) -0.0447(2) 0.67313(12) 0.0587(8) Uani 1 1 d . . . . .
H9 H 0.487177 -0.095494 0.667592 0.070 Uiso 1 1 calc R U . . .
C3 C 0.69126(15) 0.1235(2) 0.61340(15) 0.0686(9) Uani 1 1 d . . . . .
C42 C 0.71573(14) 0.5059(3) 0.50526(15) 0.0747(10) Uani 1 1 d . . . . .
H42 H 0.747747 0.516952 0.526651 0.090 Uiso 1 1 calc R U . . .
C14 C 0.42852(14) 0.3351(2) 0.71343(13) 0.0647(8) Uani 1 1 d . . . . .
H14 H 0.405092 0.315747 0.736520 0.078 Uiso 1 1 calc R U . . .
C25 C 0.36790(15) 0.1085(3) 0.37879(13) 0.0782(10) Uani 1 1 d . . . . .
H25A H 0.336807 0.103428 0.352923 0.117 Uiso 1 1 calc R U . . .
H25B H 0.391775 0.152859 0.366728 0.117 Uiso 1 1 calc R U . . .
H25C H 0.385114 0.049326 0.383190 0.117 Uiso 1 1 calc R U . . .
C2 C 0.69694(16) 0.4445(3) 0.70886(15) 0.0803(11) Uani 1 1 d . . . . .
H2A H 0.732264 0.444827 0.699365 0.120 Uiso 1 1 calc R U . . .
H2B H 0.696892 0.413432 0.742431 0.120 Uiso 1 1 calc R U . . .
H2C H 0.684922 0.507054 0.711840 0.120 Uiso 1 1 calc R U . . .
C39 C 0.67935(18) -0.0756(2) 0.36823(16) 0.0854(12) Uani 1 1 d . . . . .
H39A H 0.697754 -0.111978 0.344719 0.128 Uiso 1 1 calc R U . . .
H39B H 0.686130 -0.100280 0.403754 0.128 Uiso 1 1 calc R U . . .
H39C H 0.641943 -0.077442 0.356237 0.128 Uiso 1 1 calc R U . . .
C46 C 0.72357(16) 0.6888(3) 0.4099(2) 0.1003(16) Uani 1 1 d . . . . .
H46A H 0.749077 0.737995 0.411201 0.150 Uiso 1 1 calc R U . . .
H46B H 0.727934 0.648055 0.380831 0.150 Uiso 1 1 calc R U . . .
H46C H 0.688418 0.714333 0.404885 0.150 Uiso 1 1 calc R U . . .
C32 C 0.34609(15) 0.3790(3) 0.39080(17) 0.0862(12) Uani 1 1 d . . . . .
H32A H 0.314717 0.380047 0.365120 0.129 Uiso 1 1 calc R U . . .
H32B H 0.341453 0.335726 0.418622 0.129 Uiso 1 1 calc R U . . .
H32C H 0.352300 0.439664 0.405902 0.129 Uiso 1 1 calc R U . . .
C18 C 0.4126(2) 0.5837(3) 0.72629(19) 0.1021(15) Uani 1 1 d . . . . .
H18A H 0.390538 0.615646 0.748376 0.153 Uiso 1 1 calc R U . . .
H18B H 0.448776 0.602652 0.735678 0.153 Uiso 1 1 calc R U . . .
H18C H 0.401207 0.598222 0.689489 0.153 Uiso 1 1 calc R U . . .
C4 C 0.73690(18) 0.0656(3) 0.6332(2) 0.1194(18) Uani 1 1 d . . . . .
H4A H 0.768006 0.103656 0.640160 0.179 Uiso 1 1 calc R U . . .
H4B H 0.742192 0.019872 0.606884 0.179 Uiso 1 1 calc R U . . .
H4C H 0.730443 0.035482 0.665589 0.179 Uiso 1 1 calc R U . . .
C11 C 0.6101(2) -0.1445(3) 0.77123(19) 0.1103(16) Uani 1 1 d . . . . .
H11A H 0.611427 -0.205943 0.785745 0.165 Uiso 1 1 calc R U . . .
H11B H 0.640160 -0.134772 0.752529 0.165 Uiso 1 1 calc R U . . .
H11C H 0.610877 -0.100240 0.799686 0.165 Uiso 1 1 calc R U . . .
B1 B 0.7556(3) 0.7124(5) 0.7453(2) 0.110(2) Uani 1 1 d . . . . .
F2 F 0.74673(18) 0.7465(3) 0.79123(14) 0.1618(15) Uani 1 1 d . . . . .
F3 F 0.7403(3) 0.7679(5) 0.70540(19) 0.272(3) Uani 1 1 d . . . . .
F4 F 0.80838(19) 0.7239(4) 0.7478(2) 0.223(2) Uani 1 1 d . . . . .
F1 F 0.7634(8) 0.6185(6) 0.7428(6) 0.197(8) Uani 0.54(2) 1 d . . P A 1
F1A F 0.7211(8) 0.6568(11) 0.7316(6) 0.216(8) Uani 0.46(2) 1 d . . P A 2

loop_
_atom_site_aniso_label
_atom_site_aniso_U_11
_atom_site_aniso_U_22
_atom_site_aniso_U_33
_atom_site_aniso_U_23
_atom_site_aniso_U_13
_atom_site_aniso_U_12
Cu1 0.0510(2) 0.0469(2) 0.04061(19) 0.00168(14) 0.00683(14) -0.00044(15)
P2 0.0479(4) 0.0380(3) 0.0391(3) 0.0019(3) 0.0072(3) 0.0003(3)
P1 0.0493(4) 0.0408(4) 0.0396(3) 0.0013(3) 0.0103(3) 0.0015(3)
O3 0.0546(13) 0.1080(19) 0.0550(13) -0.0129(12) 0.0055(10) 0.0016(12)
O4 0.0558(14) 0.0936(18) 0.0707(15) 0.0055(13) -0.0085(11) 0.0010(12)
O5 0.0975(18) 0.0555(13) 0.0821(16) -0.0054(12) 0.0450(14) 0.0105(12)
O1 0.110(2) 0.0552(13) 0.0650(14) 0.0138(11) 0.0047(14) 0.0105(13)
O2 0.117(2) 0.0661(15) 0.0909(18) -0.0076(13) 0.0479(16) 0.0236(14)
N2 0.0715(18) 0.0635(17) 0.0637(16) 0.0085(13) 0.0142(14) 0.0153(15)
N1 0.0670(17) 0.0609(16) 0.0555(15) -0.0047(13) 0.0058(13) -0.0079(13)
C19 0.0469(15) 0.0399(14) 0.0425(14) 0.0035(11) 0.0108(11) 0.0005(11)
C26 0.0485(15) 0.0401(14) 0.0410(13) 0.0018(11) 0.0047(11) -0.0045(11)
O6 0.0756(17) 0.0720(17) 0.141(3) 0.0236(17) 0.0207(17) -0.0236(13)
C33 0.0467(15) 0.0407(14) 0.0420(14) 0.0038(11) 0.0093(11) 0.0031(11)
C34 0.069(2) 0.0408(15) 0.0629(18) 0.0050(13) 0.0247(15) -0.0027(13)
C12 0.0567(16) 0.0414(14) 0.0396(13) 0.0001(11) 0.0089(12) 0.0011(12)
C17 0.0547(17) 0.0481(15) 0.0449(15) 0.0020(12) 0.0096(12) -0.0003(13)
C5 0.0546(16) 0.0424(14) 0.0413(14) 0.0012(11) 0.0141(12) 0.0034(12)
C31 0.0593(18) 0.0527(17) 0.0421(14) -0.0027(12) 0.0049(13) 0.0055(13)
C10 0.0550(17) 0.0516(17) 0.0530(16) 0.0039(13) 0.0083(13) 0.0013(13)
C24 0.0566(17) 0.0596(18) 0.0459(15) -0.0046(13) 0.0143(13) 0.0099(14)
C38 0.0542(16) 0.0441(15) 0.0535(16) 0.0046(12) 0.0210(13) 0.0006(12)
C37 0.0596(18) 0.0386(14) 0.0581(17) 0.0022(12) 0.0146(14) 0.0012(12)
C27 0.0530(16) 0.0488(15) 0.0438(14) -0.0036(12) 0.0081(12) -0.0039(13)
C13 0.076(2) 0.0452(16) 0.0530(17) 0.0029(13) 0.0235(15) 0.0011(14)
C45 0.0529(17) 0.0438(15) 0.0599(17) 0.0075(13) -0.0004(14) 0.0003(13)
C40 0.0470(15) 0.0393(13) 0.0430(14) -0.0027(11) 0.0065(11) -0.0013(11)
C6 0.0682(19) 0.0495(16) 0.0414(14) -0.0028(12) 0.0058(13) -0.0036(14)
C36 0.0589(17) 0.0481(16) 0.0512(16) 0.0006(13) 0.0162(13) 0.0089(13)
C22 0.0507(16) 0.0596(17) 0.0448(15) 0.0000(13) 0.0099(13) -0.0046(13)
C23 0.0480(16) 0.071(2) 0.0530(17) 0.0020(15) 0.0121(13) 0.0110(14)
C20 0.0461(16) 0.0623(18) 0.0564(17) -0.0101(14) 0.0123(13) 0.0046(13)
C28 0.0649(19) 0.0572(17) 0.0427(15) -0.0022(13) 0.0010(14) -0.0105(15)
C16 0.0660(19) 0.0411(15) 0.0578(17) -0.0013(13) 0.0051(15) 0.0041(13)
C21 0.0562(18) 0.0614(18) 0.0528(17) -0.0143(14) 0.0160(14) 0.0005(14)
C43 0.0515(18) 0.0454(16) 0.089(2) 0.0006(16) 0.0200(17) -0.0064(14)
C44 0.0631(19) 0.0409(15) 0.073(2) 0.0140(14) 0.0130(16) 0.0060(14)
C29 0.0509(16) 0.0514(16) 0.0544(17) 0.0078(13) 0.0002(13) -0.0046(13)
C1 0.065(2) 0.0554(18) 0.0569(18) -0.0023(15) 0.0094(16) -0.0066(15)
C15 0.070(2) 0.0544(17) 0.0517(17) -0.0037(14) 0.0150(15) 0.0139(15)
C8 0.081(2) 0.0485(17) 0.0429(15) 0.0053(13) 0.0141(15) 0.0097(15)
C35 0.075(2) 0.0559(18) 0.0645(19) 0.0050(15) 0.0355(17) -0.0001(16)
C7 0.074(2) 0.064(2) 0.0403(15) 0.0014(14) -0.0006(14) 0.0087(16)
C30 0.0531(17) 0.0583(18) 0.0591(18) 0.0019(14) 0.0099(14) 0.0090(14)
C41 0.0621(19) 0.0631(19) 0.0594(18) 0.0148(15) -0.0025(15) -0.0075(16)
C9 0.072(2) 0.0447(16) 0.0607(18) 0.0026(14) 0.0135(16) -0.0045(14)
C3 0.069(2) 0.0561(19) 0.084(2) 0.0033(17) 0.0252(19) 0.0079(17)
C42 0.058(2) 0.079(2) 0.083(2) 0.0115(19) -0.0064(17) -0.0195(17)
C14 0.083(2) 0.0586(19) 0.0588(18) 0.0040(15) 0.0330(17) 0.0070(16)
C25 0.078(2) 0.099(3) 0.0559(19) -0.0244(19) 0.0048(17) -0.012(2)
C2 0.084(3) 0.080(2) 0.074(2) -0.0195(19) 0.0013(19) -0.018(2)
C39 0.120(3) 0.054(2) 0.089(3) -0.0141(19) 0.037(2) 0.005(2)
C46 0.077(3) 0.062(2) 0.172(5) 0.038(3) 0.054(3) 0.0069(19)
C32 0.059(2) 0.092(3) 0.104(3) 0.016(2) -0.004(2) 0.010(2)
C18 0.133(4) 0.064(2) 0.118(4) -0.017(2) 0.049(3) 0.025(2)
C4 0.080(3) 0.088(3) 0.191(5) 0.017(3) 0.021(3) 0.036(2)
C11 0.140(4) 0.087(3) 0.093(3) 0.032(2) -0.025(3) 0.024(3)
B1 0.120(5) 0.139(6) 0.070(3) -0.037(4) 0.007(3) -0.032(4)
F2 0.241(4) 0.150(3) 0.110(2) -0.034(2) 0.081(3) 0.000(3)
F3 0.265(7) 0.416(10) 0.118(3) 0.069(5) -0.037(4) -0.026(6)
F4 0.134(4) 0.247(6) 0.284(7) -0.089(5) 0.020(4) 0.002(3)
F1 0.304(17) 0.111(6) 0.210(12) -0.088(7) 0.162(12) -0.065(8)
F1A 0.228(14) 0.137(10) 0.243(12) -0.027(8) -0.120(10) -0.086(9)

loop_
_atom_type_symbol
_atom_type_description
_atom_type_scat_dispersion_real
_atom_type_scat_dispersion_imag
_atom_type_scat_source
C C 0.0033 0.0016 'International Tables Vol C Tables 4.2.6.8 and 6.1.1.4'
H H 0.0000 0.0000 'International Tables Vol C Tables 4.2.6.8 and 6.1.1.4'
B B 0.0013 0.0007 'International Tables Vol C Tables 4.2.6.8 and 6.1.1.4'
Cu Cu 0.3201 1.2651 'International Tables Vol C Tables 4.2.6.8 and 6.1.1.4'
F F 0.0171 0.0103 'International Tables Vol C Tables 4.2.6.8 and 6.1.1.4'
N N 0.0061 0.0033 'International Tables Vol C Tables 4.2.6.8 and 6.1.1.4'
O O 0.0106 0.0060 'International Tables Vol C Tables 4.2.6.8 and 6.1.1.4'
P P 0.1023 0.0942 'International Tables Vol C Tables 4.2.6.8 and 6.1.1.4'

loop_
_geom_angle_atom_site_label_1
_geom_angle_atom_site_label_2
_geom_angle_atom_site_label_3
_geom_angle
_geom_angle_site_symmetry_1
_geom_angle_site_symmetry_3
_geom_angle_publ_flag
N1 Cu1 N2 93.63(12) . . ?
N1 Cu1 P2 113.45(8) . . ?
N2 Cu1 P2 104.55(8) . . ?
N1 Cu1 P1 109.76(8) . . ?
N2 Cu1 P1 108.94(8) . . ?
P2 Cu1 P1 122.33(3) . . ?
C26 P2 C40 102.93(12) . . ?
C26 P2 C33 102.92(12) . . ?
C40 P2 C33 102.75(12) . . ?
C26 P2 Cu1 115.57(9) . . ?
C40 P2 Cu1 117.39(9) . . ?
C33 P2 Cu1 113.41(8) . . ?
C12 P1 C5 104.83(12) . . ?
C12 P1 C19 103.30(12) . . ?
C5 P1 C19 103.74(12) . . ?
C12 P1 Cu1 115.74(9) . . ?
C5 P1 Cu1 112.79(9) . . ?
C19 P1 Cu1 115.10(9) . . ?
C22 O3 C25 117.5(2) . . ?
C29 O4 C32 117.3(3) . . ?
C36 O5 C39 118.0(3) . . ?
C8 O1 C11 117.7(3) . . ?
C15 O2 C18 118.7(3) . . ?
C3 N2 Cu1 169.0(3) . . ?
C1 N1 Cu1 167.1(3) . . ?
C20 C19 C24 117.5(3) . . ?
C20 C19 P1 118.8(2) . . ?
C24 C19 P1 123.6(2) . . ?
C31 C26 C27 117.7(3) . . ?
C31 C26 P2 118.7(2) . . ?
C27 C26 P2 123.6(2) . . ?
C43 O6 C46 118.1(3) . . ?
C34 C33 C38 117.5(2) . . ?
C34 C33 P2 123.7(2) . . ?
C38 C33 P2 118.8(2) . . ?
C33 C34 C35 121.6(3) . . ?
C33 C34 H34 119.2 . . ?
C35 C34 H34 119.2 . . ?
C17 C12 C13 118.0(3) . . ?
C17 C12 P1 118.9(2) . . ?
C13 C12 P1 123.0(2) . . ?
C12 C17 C16 121.3(3) . . ?
C12 C17 H17 119.3 . . ?
C16 C17 H17 119.3 . . ?
C6 C5 C10 117.9(3) . . ?
C6 C5 P1 118.2(2) . . ?
C10 C5 P1 123.8(2) . . ?
C30 C31 C26 121.8(3) . . ?
C30 C31 H31 119.1 . . ?
C26 C31 H31 119.1 . . ?
C9 C10 C5 121.2(3) . . ?
C9 C10 H10 119.4 . . ?
C5 C10 H10 119.4 . . ?
C23 C24 C19 121.2(3) . . ?
C23 C24 H24 119.4 . . ?
C19 C24 H24 119.4 . . ?
C37 C38 C33 121.9(3) . . ?
C37 C38 H38 119.1 . . ?
C33 C38 H38 119.1 . . ?
C36 C37 C38 119.2(3) . . ?
C36 C37 H37 120.4 . . ?
C38 C37 H37 120.4 . . ?
C28 C27 C26 120.7(3) . . ?
C28 C27 H27 119.6 . . ?
C26 C27 H27 119.6 . . ?
C14 C13 C12 121.0(3) . . ?
C14 C13 H13 119.5 . . ?
C12 C13 H13 119.5 . . ?
C40 C45 C44 121.6(3) . . ?
C40 C45 H45 119.2 . . ?
C44 C45 H45 119.2 . . ?
C45 C40 C41 117.7(3) . . ?
C45 C40 P2 123.3(2) . . ?
C41 C40 P2 118.9(2) . . ?
C7 C6 C5 120.7(3) . . ?
C7 C6 H6 119.6 . . ?
C5 C6 H6 119.6 . . ?
O5 C36 C37 124.4(3) . . ?
O5 C36 C35 115.6(3) . . ?
C37 C36 C35 120.0(3) . . ?
O3 C22 C21 124.9(3) . . ?
O3 C22 C23 115.4(3) . . ?
C21 C22 C23 119.7(3) . . ?
C22 C23 C24 120.1(3) . . ?
C22 C23 H23 119.9 . . ?
C24 C23 H23 119.9 . . ?
C19 C20 C21 121.9(3) . . ?
C19 C20 H20 119.0 . . ?
C21 C20 H20 119.0 . . ?
C29 C28 C27 120.6(3) . . ?
C29 C28 H28 119.7 . . ?
C27 C28 H28 119.7 . . ?
C15 C16 C17 119.6(3) . . ?
C15 C16 H16 120.2 . . ?
C17 C16 H16 120.2 . . ?
C22 C21 C20 119.6(3) . . ?
C22 C21 H21 120.2 . . ?
C20 C21 H21 120.2 . . ?
O6 C43 C44 125.0(3) . . ?
O6 C43 C42 115.5(3) . . ?
C44 C43 C42 119.6(3) . . ?
C43 C44 C45 119.7(3) . . ?
C43 C44 H44 120.2 . . ?
C45 C44 H44 120.2 . . ?
O4 C29 C28 115.8(3) . . ?
O4 C29 C30 124.6(3) . . ?
C28 C29 C30 119.5(3) . . ?
N1 C1 C2 178.5(4) . . ?
O2 C15 C16 124.4(3) . . ?
O2 C15 C14 115.4(3) . . ?
C16 C15 C14 120.1(3) . . ?
O1 C8 C7 125.1(3) . . ?
O1 C8 C9 115.1(3) . . ?
C7 C8 C9 119.7(3) . . ?
C36 C35 C34 119.7(3) . . ?
C36 C35 H35 120.1 . . ?
C34 C35 H35 120.1 . . ?
C8 C7 C6 120.2(3) . . ?
C8 C7 H7 119.9 . . ?
C6 C7 H7 119.9 . . ?
C31 C30 C29 119.6(3) . . ?
C31 C30 H30 120.2 . . ?
C29 C30 H30 120.2 . . ?
C42 C41 C40 120.9(3) . . ?
C42 C41 H41 119.6 . . ?
C40 C41 H41 119.6 . . ?
C10 C9 C8 120.2(3) . . ?
C10 C9 H9 119.9 . . ?
C8 C9 H9 119.9 . . ?
N2 C3 C4 178.7(4) . . ?
C41 C42 C43 120.5(3) . . ?
C41 C42 H42 119.7 . . ?
C43 C42 H42 119.7 . . ?
C13 C14 C15 119.9(3) . . ?
C13 C14 H14 120.0 . . ?
C15 C14 H14 120.0 . . ?
O3 C25 H25A 109.5 . . ?
O3 C25 H25B 109.5 . . ?
H25A C25 H25B 109.5 . . ?
O3 C25 H25C 109.5 . . ?
H25A C25 H25C 109.5 . . ?
H25B C25 H25C 109.5 . . ?
C1 C2 H2A 109.5 . . ?
C1 C2 H2B 109.5 . . ?
H2A C2 H2B 109.5 . . ?
C1 C2 H2C 109.5 . . ?
H2A C2 H2C 109.5 . . ?
H2B C2 H2C 109.5 . . ?
O5 C39 H39A 109.5 . . ?
O5 C39 H39B 109.5 . . ?
H39A C39 H39B 109.5 . . ?
O5 C39 H39C 109.5 . . ?
H39A C39 H39C 109.5 . . ?
H39B C39 H39C 109.5 . . ?
O6 C46 H46A 109.5 . . ?
O6 C46 H46B 109.5 . . ?
H46A C46 H46B 109.5 . . ?
O6 C46 H46C 109.5 . . ?
H46A C46 H46C 109.5 . . ?
H46B C46 H46C 109.5 . . ?
O4 C32 H32A 109.5 . . ?
O4 C32 H32B 109.5 . . ?
H32A C32 H32B 109.5 . . ?
O4 C32 H32C 109.5 . . ?
H32A C32 H32C 109.5 . . ?
H32B C32 H32C 109.5 . . ?
O2 C18 H18A 109.5 . . ?
O2 C18 H18B 109.5 . . ?
H18A C18 H18B 109.5 . . ?
O2 C18 H18C 109.5 . . ?
H18A C18 H18C 109.5 . . ?
H18B C18 H18C 109.5 . . ?
C3 C4 H4A 109.5 . . ?
C3 C4 H4B 109.5 . . ?
H4A C4 H4B 109.5 . . ?
C3 C4 H4C 109.5 . . ?
H4A C4 H4C 109.5 . . ?
H4B C4 H4C 109.5 . . ?
O1 C11 H11A 109.5 . . ?
O1 C11 H11B 109.5 . . ?
H11A C11 H11B 109.5 . . ?
O1 C11 H11C 109.5 . . ?
H11A C11 H11C 109.5 . . ?
H11B C11 H11C 109.5 . . ?
F1A B1 F2 107.6(13) . . ?
F1A B1 F3 93.2(8) . . ?
F2 B1 F3 112.7(7) . . ?
F1A B1 F4 141.1(14) . . ?
F2 B1 F4 101.5(5) . . ?
F3 B1 F4 98.9(6) . . ?
F2 B1 F1 117.2(8) . . ?
F3 B1 F1 126.9(9) . . ?
F4 B1 F1 88.4(9) . . ?

loop_
_geom_bond_atom_site_label_1
_geom_bond_atom_site_label_2
_geom_bond_distance
_geom_bond_site_symmetry_2
_geom_bond_publ_flag
Cu1 N1 2.027(3) . ?
Cu1 N2 2.066(3) . ?
Cu1 P2 2.2721(7) . ?
Cu1 P1 2.2784(8) . ?
P2 C26 1.821(3) . ?
P2 C40 1.821(3) . ?
P2 C33 1.829(3) . ?
P1 C12 1.819(3) . ?
P1 C5 1.826(3) . ?
P1 C19 1.830(3) . ?
O3 C22 1.365(3) . ?
O3 C25 1.419(4) . ?
O4 C29 1.365(4) . ?
O4 C32 1.419(4) . ?
O5 C36 1.367(3) . ?
O5 C39 1.417(4) . ?
O1 C8 1.371(4) . ?
O1 C11 1.413(5) . ?
O2 C15 1.369(4) . ?
O2 C18 1.417(5) . ?
N2 C3 1.118(4) . ?
N1 C1 1.131(4) . ?
C19 C20 1.380(4) . ?
C19 C24 1.391(4) . ?
C26 C31 1.383(4) . ?
C26 C27 1.398(4) . ?
O6 C43 1.365(4) . ?
O6 C46 1.409(5) . ?
C33 C34 1.380(4) . ?
C33 C38 1.384(4) . ?
C34 C35 1.381(4) . ?
C34 H34 0.9300 . ?
C12 C17 1.384(4) . ?
C12 C13 1.397(4) . ?
C17 C16 1.387(4) . ?
C17 H17 0.9300 . ?
C5 C6 1.391(4) . ?
C5 C10 1.391(4) . ?
C31 C30 1.379(4) . ?
C31 H31 0.9300 . ?
C10 C9 1.375(4) . ?
C10 H10 0.9300 . ?
C24 C23 1.382(4) . ?
C24 H24 0.9300 . ?
C38 C37 1.384(4) . ?
C38 H38 0.9300 . ?
C37 C36 1.377(4) . ?
C37 H37 0.9300 . ?
C27 C28 1.379(4) . ?
C27 H27 0.9300 . ?
C13 C14 1.375(4) . ?
C13 H13 0.9300 . ?
C45 C40 1.381(4) . ?
C45 C44 1.385(4) . ?
C45 H45 0.9300 . ?
C40 C41 1.388(4) . ?
C6 C7 1.391(4) . ?
C6 H6 0.9300 . ?
C36 C35 1.380(4) . ?
C22 C21 1.374(4) . ?
C22 C23 1.381(4) . ?
C23 H23 0.9300 . ?
C20 C21 1.388(4) . ?
C20 H20 0.9300 . ?
C28 C29 1.376(4) . ?
C28 H28 0.9300 . ?
C16 C15 1.376(4) . ?
C16 H16 0.9300 . ?
C21 H21 0.9300 . ?
C43 C44 1.368(5) . ?
C43 C42 1.380(5) . ?
C44 H44 0.9300 . ?
C29 C30 1.385(4) . ?
C1 C2 1.455(5) . ?
C15 C14 1.385(5) . ?
C8 C7 1.369(5) . ?
C8 C9 1.380(4) . ?
C35 H35 0.9300 . ?
C7 H7 0.9300 . ?
C30 H30 0.9300 . ?
C41 C42 1.373(5) . ?
C41 H41 0.9300 . ?
C9 H9 0.9300 . ?
C3 C4 1.464(5) . ?
C42 H42 0.9300 . ?
C14 H14 0.9300 . ?
C25 H25A 0.9600 . ?
C25 H25B 0.9600 . ?
C25 H25C 0.9600 . ?
C2 H2A 0.9600 . ?
C2 H2B 0.9600 . ?
C2 H2C 0.9600 . ?
C39 H39A 0.9600 . ?
C39 H39B 0.9600 . ?
C39 H39C 0.9600 . ?
C46 H46A 0.9600 . ?
C46 H46B 0.9600 . ?
C46 H46C 0.9600 . ?
C32 H32A 0.9600 . ?
C32 H32B 0.9600 . ?
C32 H32C 0.9600 . ?
C18 H18A 0.9600 . ?
C18 H18B 0.9600 . ?
C18 H18C 0.9600 . ?
C4 H4A 0.9600 . ?
C4 H4B 0.9600 . ?
C4 H4C 0.9600 . ?
C11 H11A 0.9600 . ?
C11 H11B 0.9600 . ?
C11 H11C 0.9600 . ?
B1 F1A 1.206(11) . ?
B1 F2 1.306(6) . ?
B1 F3 1.307(9) . ?
B1 F4 1.347(8) . ?
B1 F1 1.374(12) . ?

loop_
_geom_torsion_atom_site_label_1
_geom_torsion_atom_site_label_2
_geom_torsion_atom_site_label_3
_geom_torsion_atom_site_label_4
_geom_torsion
_geom_torsion_site_symmetry_1
_geom_torsion_site_symmetry_2
_geom_torsion_site_symmetry_3
_geom_torsion_site_symmetry_4
_geom_torsion_publ_flag
C12 P1 C19 C20 171.0(2) . . . . ?
C5 P1 C19 C20 -79.9(2) . . . . ?
Cu1 P1 C19 C20 43.8(2) . . . . ?
C12 P1 C19 C24 -4.7(3) . . . . ?
C5 P1 C19 C24 104.5(2) . . . . ?
Cu1 P1 C19 C24 -131.8(2) . . . . ?
C40 P2 C26 C31 -88.1(2) . . . . ?
C33 P2 C26 C31 165.3(2) . . . . ?
Cu1 P2 C26 C31 41.1(2) . . . . ?
C40 P2 C26 C27 93.0(2) . . . . ?
C33 P2 C26 C27 -13.6(3) . . . . ?
Cu1 P2 C26 C27 -137.8(2) . . . . ?
C26 P2 C33 C34 93.9(3) . . . . ?
C40 P2 C33 C34 -12.8(3) . . . . ?
Cu1 P2 C33 C34 -140.5(2) . . . . ?
C26 P2 C33 C38 -83.6(2) . . . . ?
C40 P2 C33 C38 169.7(2) . . . . ?
Cu1 P2 C33 C38 42.0(3) . . . . ?
C38 C33 C34 C35 1.6(5) . . . . ?
P2 C33 C34 C35 -175.9(3) . . . . ?
C5 P1 C12 C17 150.6(2) . . . . ?
C19 P1 C12 C17 -101.0(2) . . . . ?
Cu1 P1 C12 C17 25.7(3) . . . . ?
C5 P1 C12 C13 -33.2(3) . . . . ?
C19 P1 C12 C13 75.2(3) . . . . ?
Cu1 P1 C12 C13 -158.1(2) . . . . ?
C13 C12 C17 C16 -1.1(4) . . . . ?
P1 C12 C17 C16 175.3(2) . . . . ?
C12 P1 C5 C6 -82.5(2) . . . . ?
C19 P1 C5 C6 169.4(2) . . . . ?
Cu1 P1 C5 C6 44.2(2) . . . . ?
C12 P1 C5 C10 100.7(3) . . . . ?
C19 P1 C5 C10 -7.3(3) . . . . ?
Cu1 P1 C5 C10 -132.5(2) . . . . ?
C27 C26 C31 C30 0.5(4) . . . . ?
P2 C26 C31 C30 -178.4(2) . . . . ?
C6 C5 C10 C9 -1.1(4) . . . . ?
P1 C5 C10 C9 175.6(2) . . . . ?
C20 C19 C24 C23 -1.4(4) . . . . ?
P1 C19 C24 C23 174.2(2) . . . . ?
C34 C33 C38 C37 -2.9(4) . . . . ?
P2 C33 C38 C37 174.7(2) . . . . ?
C33 C38 C37 C36 1.6(5) . . . . ?
C31 C26 C27 C28 -0.4(4) . . . . ?
P2 C26 C27 C28 178.5(2) . . . . ?
C17 C12 C13 C14 1.3(5) . . . . ?
P1 C12 C13 C14 -174.9(3) . . . . ?
C44 C45 C40 C41 0.9(4) . . . . ?
C44 C45 C40 P2 -176.7(2) . . . . ?
C26 P2 C40 C45 -12.6(3) . . . . ?
C33 P2 C40 C45 94.1(3) . . . . ?
Cu1 P2 C40 C45 -140.7(2) . . . . ?
C26 P2 C40 C41 169.9(2) . . . . ?
C33 P2 C40 C41 -83.5(3) . . . . ?
Cu1 P2 C40 C41 41.7(3) . . . . ?
C10 C5 C6 C7 0.6(4) . . . . ?
P1 C5 C6 C7 -176.3(2) . . . . ?
C39 O5 C36 C37 9.1(5) . . . . ?
C39 O5 C36 C35 -172.2(3) . . . . ?
C38 C37 C36 O5 179.8(3) . . . . ?
C38 C37 C36 C35 1.1(5) . . . . ?
C25 O3 C22 C21 -14.3(5) . . . . ?
C25 O3 C22 C23 165.0(3) . . . . ?
O3 C22 C23 C24 -177.1(3) . . . . ?
C21 C22 C23 C24 2.2(5) . . . . ?
C19 C24 C23 C22 -0.5(5) . . . . ?
C24 C19 C20 C21 1.8(4) . . . . ?
P1 C19 C20 C21 -174.1(2) . . . . ?
C26 C27 C28 C29 -0.7(4) . . . . ?
C12 C17 C16 C15 -0.4(5) . . . . ?
O3 C22 C21 C20 177.3(3) . . . . ?
C23 C22 C21 C20 -1.9(5) . . . . ?
C19 C20 C21 C22 -0.1(5) . . . . ?
C46 O6 C43 C44 -16.4(5) . . . . ?
C46 O6 C43 C42 164.2(3) . . . . ?
O6 C43 C44 C45 180.0(3) . . . . ?
C42 C43 C44 C45 -0.6(5) . . . . ?
C40 C45 C44 C43 0.0(5) . . . . ?
C32 O4 C29 C28 166.9(3) . . . . ?
C32 O4 C29 C30 -11.9(5) . . . . ?
C27 C28 C29 O4 -177.0(3) . . . . ?
C27 C28 C29 C30 1.8(4) . . . . ?
C18 O2 C15 C16 4.4(5) . . . . ?
C18 O2 C15 C14 -176.2(4) . . . . ?
C17 C16 C15 O2 -178.9(3) . . . . ?
C17 C16 C15 C14 1.7(5) . . . . ?
C11 O1 C8 C7 -3.7(5) . . . . ?
C11 O1 C8 C9 174.9(3) . . . . ?
O5 C36 C35 C34 178.8(3) . . . . ?
C37 C36 C35 C34 -2.4(5) . . . . ?
C33 C34 C35 C36 1.1(5) . . . . ?
O1 C8 C7 C6 175.9(3) . . . . ?
C9 C8 C7 C6 -2.6(5) . . . . ?
C5 C6 C7 C8 1.3(5) . . . . ?
C26 C31 C30 C29 0.6(5) . . . . ?
O4 C29 C30 C31 177.0(3) . . . . ?
C28 C29 C30 C31 -1.7(5) . . . . ?
C45 C40 C41 C42 -1.1(5) . . . . ?
P2 C40 C41 C42 176.6(3) . . . . ?
C5 C10 C9 C8 -0.2(5) . . . . ?
O1 C8 C9 C10 -176.6(3) . . . . ?
C7 C8 C9 C10 2.1(5) . . . . ?
C40 C41 C42 C43 0.6(6) . . . . ?
O6 C43 C42 C41 179.8(3) . . . . ?
C44 C43 C42 C41 0.3(6) . . . . ?
C12 C13 C14 C15 -0.1(5) . . . . ?
O2 C15 C14 C13 179.1(3) . . . . ?
C16 C15 C14 C13 -1.5(5) . . . . ?
